data_2227737
loop_
_publ_author_name
'Yang, Xiao-Hui'
'Zhou, Yong-Hong'
'Zhang, Meng'
'Song, Xing'

_publ_section_title
;
 Methyl
 4-(4-methoxyphenyl)-2-methyl-5-oxo-1,4,5,6,7,8-hexahydroquinoline-3-carboxylate
;
_journal_coeditor_code JJ2057
_journal_issue 11
_journal_name_full 'Acta Crystallographica Section E'
_journal_page_first o2767
_journal_paper_doi 10.1107/S1600536810039760
_journal_volume 66
_journal_year 2010
_chemical_formula_iupac 'C19 H21 N O4'
_chemical_formula_moiety 'C19 H21 N O4'
_chemical_formula_sum 'C19 H21 N O4'
_chemical_formula_weight 327.37
_chemical_name_systematic
;
Methyl
4-(4-methoxyphenyl)-2-methyl-5-oxo-1,4,5,6,7,8-hexahydroquinoline-3-carboxylate
;
_space_group_IT_number 14
_symmetry_cell_setting monoclinic
_symmetry_space_group_name_Hall '-P 2ybc'
_symmetry_space_group_name_H-M 'P 1 21/c 1'
_atom_sites_solution_hydrogens geom
_atom_sites_solution_primary direct
_atom_sites_solution_secondary difmap
_audit_creation_method SHELXL-97
_cell_angle_alpha 90.00
_cell_angle_beta 98.39(3)
_cell_angle_gamma 90.00
_cell_formula_units_Z 4
_cell_length_a 13.628(3)
_cell_length_b 8.6300(17)
_cell_length_c 14.577(3)
_cell_measurement_reflns_used 25
_cell_measurement_temperature 293(2)
_cell_measurement_theta_max 12
_cell_measurement_theta_min 9
_cell_volume 1696.0(6)
_computing_cell_refinement 'CAD-4 EXPRESS (Enraf--Nonius, 1994)'
_computing_data_collection 'CAD-4 EXPRESS (Enraf--Nonius, 1994)'
_computing_data_reduction 'XCAD4 (Harms & Wocadlo, 1996)'
_computing_molecular_graphics 'SHELXTL (Sheldrick, 2008)'
_computing_publication_material 'SHELXTL (Sheldrick, 2008)'
_computing_structure_refinement 'SHELXL97 (Sheldrick, 2008)'
_computing_structure_solution 'SHELXS97 (Sheldrick, 2008)'
_diffrn_ambient_temperature 293(2)
_diffrn_measured_fraction_theta_full 0.980
_diffrn_measured_fraction_theta_max 0.980
_diffrn_measurement_device_type 'Enraf--Nonius CAD-4'
_diffrn_measurement_method \w/2\q
_diffrn_radiation_monochromator graphite
_diffrn_radiation_source 'fine-focus sealed tube'
_diffrn_radiation_type MoK\a
_diffrn_radiation_wavelength 0.71073
_diffrn_reflns_av_R_equivalents 0.0783
_diffrn_reflns_av_sigmaI/netI 0.1058
_diffrn_reflns_limit_h_max 16
_diffrn_reflns_limit_h_min 0
_diffrn_reflns_limit_k_max 10
_diffrn_reflns_limit_k_min 0
_diffrn_reflns_limit_l_max 17
_diffrn_reflns_limit_l_min -17
_diffrn_reflns_number 3232
_diffrn_reflns_theta_full 25.30
_diffrn_reflns_theta_max 25.30
_diffrn_reflns_theta_min 1.51
_diffrn_standards_decay_% 1
_diffrn_standards_interval_count 200
_diffrn_standards_interval_time 120
_diffrn_standards_number 3
_exptl_absorpt_coefficient_mu 0.090
_exptl_absorpt_correction_T_max 0.9955
_exptl_absorpt_correction_T_min 0.9822
_exptl_absorpt_correction_type psi-scan
_exptl_absorpt_process_details '(North <i>et al.</i>, 1968)'
_exptl_crystal_colour colourless
_exptl_crystal_density_diffrn 1.282
_exptl_crystal_density_method 'not measured'
_exptl_crystal_description block
_exptl_crystal_F_000 696
_exptl_crystal_size_max 0.20
_exptl_crystal_size_mid 0.20
_exptl_crystal_size_min 0.05
_refine_diff_density_max 0.158
_refine_diff_density_min -0.193
_refine_ls_extinction_method none
_refine_ls_goodness_of_fit_ref 1.000
_refine_ls_hydrogen_treatment constr
_refine_ls_matrix_type full
_refine_ls_number_parameters 217
_refine_ls_number_reflns 3040
_refine_ls_number_restraints 1
_refine_ls_restrained_S_all 1.001
_refine_ls_R_factor_all 0.1817
_refine_ls_R_factor_gt 0.0696
_refine_ls_shift/su_max 0.000
_refine_ls_shift/su_mean 0.000
_refine_ls_structure_factor_coef Fsqd
_refine_ls_weighting_details 'calc w=1/[\s^2^(Fo^2^)+(0.0300P)^2^+0.0000P] where P=(Fo^2^+2Fc^2^)/3'
_refine_ls_weighting_scheme calc
_refine_ls_wR_factor_gt 0.0996
_refine_ls_wR_factor_ref 0.1277
_reflns_number_gt 1300
_reflns_number_total 3040
_reflns_threshold_expression I>2sigma(I)
_cod_data_source_file jj2057.cif
_cod_data_source_block I
_cod_original_sg_symbol_H-M 'P 21/c'
_cod_database_code 2227737
_cod_database_fobs_code 2227737

loop_
_symmetry_equiv_pos_as_xyz
'x, y, z'
'-x, y+1/2, -z+1/2'
'-x, -y, -z'
'x, -y-1/2, z-1/2'

loop_
_atom_site_type_symbol
_atom_site_label
_atom_site_fract_x
_atom_site_fract_y
_atom_site_fract_z
_atom_site_U_iso_or_equiv
_atom_site_adp_type
_atom_site_calc_flag
_atom_site_refinement_flags
_atom_site_occupancy
_atom_site_disorder_assembly
_atom_site_disorder_group
N N 0.7089(2) -0.1346(4) 1.10531(19) 0.0561(9) Uani d U 1 . .
H H0A 0.7239 -0.1617 1.1624 0.067 Uiso calc R 1 . .
O O1 0.7167(2) -0.2573(3) 0.79342(17) 0.0675(8) Uani d . 1 . .
C C1 0.7348(2) -0.2312(4) 1.0380(2) 0.0437(9) Uani d . 1 . .
O O3 0.5828(3) 0.3072(4) 1.0342(2) 0.1228(14) Uani d . 1 . .
O O2 0.5564(2) 0.2194(3) 0.8893(2) 0.0691(8) Uani d . 1 . .
C C2 0.7719(3) -0.3882(4) 1.0694(2) 0.0579(11) Uani d . 1 . .
H H2A 0.7161 -0.4545 1.0764 0.069 Uiso calc R 1 . .
H H2B 0.8130 -0.3795 1.1294 0.069 Uiso calc R 1 . .
C C3 0.8315(3) -0.4604(5) 1.0013(3) 0.0783(14) Uani d . 1 . .
H H3A 0.8450 -0.5680 1.0178 0.094 Uiso calc R 1 . .
H H3B 0.8944 -0.4069 1.0040 0.094 Uiso calc R 1 . .
O O4 1.0127(2) 0.2744(3) 0.7949(2) 0.0800(9) Uani d . 1 . .
C C4 0.7756(3) -0.4514(5) 0.9038(3) 0.0713(13) Uani d . 1 . .
H H4A 0.8194 -0.4841 0.8606 0.086 Uiso calc R 1 . .
H H4B 0.7204 -0.5234 0.8983 0.086 Uiso calc R 1 . .
C C5 0.7367(3) -0.2935(5) 0.8765(3) 0.0571(11) Uani d . 1 . .
C C6 0.7201(3) -0.1864(4) 0.9470(2) 0.0444(9) Uani d . 1 . .
C C7 0.6864(3) -0.0254(4) 0.9202(2) 0.0488(10) Uani d . 1 . .
H H7A 0.6318 -0.0343 0.8686 0.059 Uiso calc R 1 . .
C C8 0.6458(3) 0.0595(4) 0.9990(3) 0.0477(9) Uani d . 1 . .
C C9 0.6599(3) 0.0044(4) 1.0854(3) 0.0486(10) Uani d U 1 . .
C C10 0.6220(3) 0.0715(4) 1.1683(2) 0.0673(12) Uani d . 1 . .
H H10A 0.5884 0.1673 1.1514 0.101 Uiso calc R 1 . .
H H10B 0.6767 0.0903 1.2165 0.101 Uiso calc R 1 . .
H H10C 0.5767 0.0000 1.1902 0.101 Uiso calc R 1 . .
C C11 0.5931(3) 0.2038(5) 0.9799(3) 0.0648(12) Uani d . 1 . .
C C12 0.5003(4) 0.3605(5) 0.8655(3) 0.1003(17) Uani d . 1 . .
H H12A 0.4785 0.3631 0.7998 0.151 Uiso calc R 1 . .
H H12B 0.5416 0.4487 0.8832 0.151 Uiso calc R 1 . .
H H12C 0.4437 0.3628 0.8977 0.151 Uiso calc R 1 . .
C C13 0.7696(3) 0.0644(4) 0.8845(2) 0.0432(9) Uani d . 1 . .
C C14 0.8566(3) 0.0938(4) 0.9442(2) 0.0570(11) Uani d . 1 . .
H H14A 0.8619 0.0646 1.0061 0.068 Uiso calc R 1 . .
C C15 0.9360(3) 0.1667(5) 0.9120(3) 0.0635(12) Uani d . 1 . .
H H15A 0.9937 0.1868 0.9527 0.076 Uiso calc R 1 . .
C C16 0.9296(3) 0.2093(5) 0.8199(3) 0.0577(11) Uani d . 1 . .
C C17 0.8445(3) 0.1823(4) 0.7607(2) 0.0519(10) Uani d . 1 . .
H H17A 0.8393 0.2115 0.6988 0.062 Uiso calc R 1 . .
C C18 0.7645(3) 0.1101(4) 0.7942(2) 0.0500(10) Uani d . 1 . .
H H18A 0.7063 0.0927 0.7537 0.060 Uiso calc R 1 . .
C C19 1.0128(3) 0.3077(6) 0.6991(3) 0.0961(17) Uani d . 1 . .
H H19A 1.0752 0.3531 0.6908 0.144 Uiso calc R 1 . .
H H19B 0.9602 0.3788 0.6781 0.144 Uiso calc R 1 . .
H H19C 1.0032 0.2135 0.6638 0.144 Uiso calc R 1 . .

loop_
_atom_site_aniso_label
_atom_site_aniso_U_11
_atom_site_aniso_U_22
_atom_site_aniso_U_33
_atom_site_aniso_U_12
_atom_site_aniso_U_13
_atom_site_aniso_U_23
N 0.080(2) 0.055(2) 0.0358(17) 0.0012(18) 0.0164(16) -0.0055(16)
O1 0.096(2) 0.071(2) 0.0380(14) -0.0014(16) 0.0202(15) -0.0075(15)
C1 0.047(2) 0.039(2) 0.046(2) -0.0057(18) 0.0089(17) -0.0011(18)
O3 0.212(4) 0.069(2) 0.091(3) 0.048(3) 0.033(3) -0.015(2)
O2 0.076(2) 0.0566(19) 0.074(2) 0.0125(16) 0.0078(16) 0.0084(16)
C2 0.072(3) 0.047(3) 0.055(2) -0.002(2) 0.008(2) 0.002(2)
C3 0.113(4) 0.055(3) 0.066(3) 0.012(3) 0.012(3) -0.005(2)
O4 0.072(2) 0.092(2) 0.079(2) -0.0276(18) 0.0220(16) 0.0123(18)
C4 0.096(4) 0.060(3) 0.061(3) 0.001(3) 0.022(3) -0.008(2)
C5 0.071(3) 0.043(2) 0.060(3) -0.010(2) 0.018(2) -0.013(2)
C6 0.052(2) 0.044(2) 0.038(2) -0.0081(19) 0.0100(17) -0.0026(18)
C7 0.056(2) 0.040(2) 0.053(2) -0.0059(19) 0.016(2) -0.0072(18)
C8 0.049(2) 0.040(2) 0.058(2) -0.0060(19) 0.0200(19) -0.007(2)
C9 0.066(3) 0.037(2) 0.048(2) 0.0044(19) 0.025(2) 0.0020(19)
C10 0.100(3) 0.051(3) 0.057(2) 0.002(2) 0.034(2) -0.009(2)
C11 0.085(3) 0.044(3) 0.069(3) -0.007(3) 0.022(3) -0.003(2)
C12 0.108(4) 0.072(3) 0.126(4) 0.006(3) 0.032(3) 0.026(3)
C13 0.047(2) 0.037(2) 0.044(2) 0.0087(18) 0.0037(18) -0.0025(17)
C14 0.073(3) 0.054(3) 0.042(2) -0.009(2) 0.002(2) 0.0095(19)
C15 0.071(3) 0.063(3) 0.056(3) -0.001(2) 0.005(2) -0.002(2)
C16 0.061(3) 0.054(3) 0.062(3) -0.010(2) 0.021(2) -0.008(2)
C17 0.068(3) 0.047(2) 0.042(2) -0.013(2) 0.014(2) 0.0054(18)
C18 0.052(2) 0.053(3) 0.046(2) -0.002(2) 0.0082(18) 0.004(2)
C19 0.086(4) 0.116(4) 0.093(4) -0.036(3) 0.035(3) 0.007(3)

loop_
_atom_type_symbol
_atom_type_description
_atom_type_scat_dispersion_real
_atom_type_scat_dispersion_imag
_atom_type_scat_source
C C 0.0033 0.0016 'International Tables Vol C Tables 4.2.6.8 and 6.1.1.4'
H H 0.0000 0.0000 'International Tables Vol C Tables 4.2.6.8 and 6.1.1.4'
N N 0.0061 0.0033 'International Tables Vol C Tables 4.2.6.8 and 6.1.1.4'
O O 0.0106 0.0060 'International Tables Vol C Tables 4.2.6.8 and 6.1.1.4'

loop_
_geom_angle_atom_site_label_1
_geom_angle_atom_site_label_2
_geom_angle_atom_site_label_3
_geom_angle_site_symmetry_1
_geom_angle_site_symmetry_3
_geom_angle
_geom_angle_publ_flag
C1 N C9 . . 122.9(3) ?
C1 N H0A . . 118.5 ?
C9 N H0A . . 118.5 ?
C6 C1 N . . 120.4(3) ?
C6 C1 C2 . . 123.3(3) ?
N C1 C2 . . 116.2(3) ?
C11 O2 C12 . . 115.1(3) ?
C1 C2 C3 . . 111.3(3) ?
C1 C2 H2A . . 109.4 ?
C3 C2 H2A . . 109.4 ?
C1 C2 H2B . . 109.4 ?
C3 C2 H2B . . 109.4 ?
H2A C2 H2B . . 108.0 ?
C2 C3 C4 . . 110.6(4) ?
C2 C3 H3A . . 109.5 ?
C4 C3 H3A . . 109.5 ?
C2 C3 H3B . . 109.5 ?
C4 C3 H3B . . 109.5 ?
H3A C3 H3B . . 108.1 ?
C16 O4 C19 . . 117.7(3) ?
C5 C4 C3 . . 114.0(3) ?
C5 C4 H4A . . 108.7 ?
C3 C4 H4A . . 108.7 ?
C5 C4 H4B . . 108.7 ?
C3 C4 H4B . . 108.7 ?
H4A C4 H4B . . 107.6 ?
O1 C5 C6 . . 120.4(4) ?
O1 C5 C4 . . 120.5(4) ?
C6 C5 C4 . . 119.1(3) ?
C1 C6 C5 . . 120.0(4) ?
C1 C6 C7 . . 120.7(3) ?
C5 C6 C7 . . 119.2(3) ?
C6 C7 C13 . . 110.2(3) ?
C6 C7 C8 . . 112.3(3) ?
C13 C7 C8 . . 112.3(3) ?
C6 C7 H7A . . 107.2 ?
C13 C7 H7A . . 107.2 ?
C8 C7 H7A . . 107.2 ?
C9 C8 C11 . . 119.3(4) ?
C9 C8 C7 . . 121.3(4) ?
C11 C8 C7 . . 119.4(3) ?
C8 C9 N . . 120.4(3) ?
C8 C9 C10 . . 127.2(4) ?
N C9 C10 . . 112.3(3) ?
C9 C10 H10A . . 109.5 ?
C9 C10 H10B . . 109.5 ?
H10A C10 H10B . . 109.5 ?
C9 C10 H10C . . 109.5 ?
H10A C10 H10C . . 109.5 ?
H10B C10 H10C . . 109.5 ?
O3 C11 O2 . . 120.2(4) ?
O3 C11 C8 . . 127.5(4) ?
O2 C11 C8 . . 112.2(4) ?
O2 C12 H12A . . 109.5 ?
O2 C12 H12B . . 109.5 ?
H12A C12 H12B . . 109.5 ?
O2 C12 H12C . . 109.5 ?
H12A C12 H12C . . 109.5 ?
H12B C12 H12C . . 109.5 ?
C18 C13 C14 . . 118.0(3) ?
C18 C13 C7 . . 122.6(3) ?
C14 C13 C7 . . 119.3(3) ?
C13 C14 C15 . . 120.4(3) ?
C13 C14 H14A . . 119.8 ?
C15 C14 H14A . . 119.8 ?
C16 C15 C14 . . 120.4(4) ?
C16 C15 H15A . . 119.8 ?
C14 C15 H15A . . 119.8 ?
C17 C16 O4 . . 124.5(4) ?
C17 C16 C15 . . 119.8(4) ?
O4 C16 C15 . . 115.6(4) ?
C16 C17 C18 . . 119.2(3) ?
C16 C17 H17A . . 120.4 ?
C18 C17 H17A . . 120.4 ?
C13 C18 C17 . . 122.1(3) ?
C13 C18 H18A . . 119.0 ?
C17 C18 H18A . . 119.0 ?
O4 C19 H19A . . 109.5 ?
O4 C19 H19B . . 109.5 ?
H19A C19 H19B . . 109.5 ?
O4 C19 H19C . . 109.5 ?
H19A C19 H19C . . 109.5 ?
H19B C19 H19C . . 109.5 ?

loop_
_geom_bond_atom_site_label_1
_geom_bond_atom_site_label_2
_geom_bond_site_symmetry_2
_geom_bond_distance
_geom_bond_publ_flag
N C1 . 1.372(4) ?
N C9 . 1.383(4) ?
N H0A . 0.8600 ?
O1 C5 . 1.242(4) ?
C1 C6 . 1.367(4) ?
C1 C2 . 1.495(4) ?
O3 C11 . 1.214(4) ?
O2 C11 . 1.349(4) ?
O2 C12 . 1.453(4) ?
C2 C3 . 1.506(5) ?
C2 H2A . 0.9700 ?
C2 H2B . 0.9700 ?
C3 C4 . 1.514(5) ?
C3 H3A . 0.9700 ?
C3 H3B . 0.9700 ?
O4 C16 . 1.361(4) ?
O4 C19 . 1.426(4) ?
C4 C5 . 1.495(5) ?
C4 H4A . 0.9700 ?
C4 H4B . 0.9700 ?
C5 C6 . 1.425(4) ?
C6 C7 . 1.497(4) ?
C7 C13 . 1.527(4) ?
C7 C8 . 1.532(4) ?
C7 H7A . 0.9800 ?
C8 C9 . 1.334(4) ?
C8 C11 . 1.444(5) ?
C9 C10 . 1.498(4) ?
C10 H10A . 0.9600 ?
C10 H10B . 0.9600 ?
C10 H10C . 0.9600 ?
C12 H12A . 0.9600 ?
C12 H12B . 0.9600 ?
C12 H12C . 0.9600 ?
C13 C18 . 1.366(4) ?
C13 C14 . 1.388(4) ?
C14 C15 . 1.390(5) ?
C14 H14A . 0.9300 ?
C15 C16 . 1.383(5) ?
C15 H15A . 0.9300 ?
C16 C17 . 1.361(5) ?
C17 C18 . 1.403(4) ?
C17 H17A . 0.9300 ?
C18 H18A . 0.9300 ?
C19 H19A . 0.9600 ?
C19 H19B . 0.9600 ?
C19 H19C . 0.9600 ?

loop_
_geom_hbond_atom_site_label_D
_geom_hbond_atom_site_label_H
_geom_hbond_atom_site_label_A
_geom_hbond_site_symmetry_A
_geom_hbond_distance_DH
_geom_hbond_distance_HA
_geom_hbond_distance_DA
_geom_hbond_angle_DHA
N H0A O1 4_556 0.86 2.05 2.884(4) 163
C10 H10A O3 . 0.96 2.08 2.818(5) 132

loop_
_geom_torsion_atom_site_label_1
_geom_torsion_atom_site_label_2
_geom_torsion_atom_site_label_3
_geom_torsion_atom_site_label_4
_geom_torsion_site_symmetry_1
_geom_torsion_site_symmetry_2
_geom_torsion_site_symmetry_3
_geom_torsion_site_symmetry_4
_geom_torsion
_geom_torsion_publ_flag
C9 N C1 C6 . . . . 5.7(5) ?
C9 N C1 C2 . . . . -170.1(3) ?
C6 C1 C2 C3 . . . . 25.1(5) ?
N C1 C2 C3 . . . . -159.3(3) ?
C1 C2 C3 C4 . . . . -49.6(5) ?
C2 C3 C4 C5 . . . . 49.9(5) ?
C3 C4 C5 O1 . . . . 158.2(4) ?
C3 C4 C5 C6 . . . . -23.5(6) ?
N C1 C6 C5 . . . . -173.0(3) ?
C2 C1 C6 C5 . . . . 2.4(5) ?
N C1 C6 C7 . . . . 6.9(5) ?
C2 C1 C6 C7 . . . . -177.6(3) ?
O1 C5 C6 C1 . . . . 174.9(4) ?
C4 C5 C6 C1 . . . . -3.4(5) ?
O1 C5 C6 C7 . . . . -5.1(5) ?
C4 C5 C6 C7 . . . . 176.7(3) ?
C1 C6 C7 C13 . . . . 110.8(4) ?
C5 C6 C7 C13 . . . . -69.3(4) ?
C1 C6 C7 C8 . . . . -15.3(5) ?
C5 C6 C7 C8 . . . . 164.7(3) ?
C6 C7 C8 C9 . . . . 13.1(5) ?
C13 C7 C8 C9 . . . . -111.8(4) ?
C6 C7 C8 C11 . . . . -168.3(3) ?
C13 C7 C8 C11 . . . . 66.8(4) ?
C11 C8 C9 N . . . . 179.2(3) ?
C7 C8 C9 N . . . . -2.2(6) ?
C11 C8 C9 C10 . . . . 3.5(6) ?
C7 C8 C9 C10 . . . . -177.9(3) ?
C1 N C9 C8 . . . . -8.0(5) ?
C1 N C9 C10 . . . . 168.2(3) ?
C12 O2 C11 O3 . . . . -3.8(6) ?
C12 O2 C11 C8 . . . . 178.5(3) ?
C9 C8 C11 O3 . . . . 22.9(7) ?
C7 C8 C11 O3 . . . . -155.7(4) ?
C9 C8 C11 O2 . . . . -159.6(4) ?
C7 C8 C11 O2 . . . . 21.8(5) ?
C6 C7 C13 C18 . . . . 112.6(4) ?
C8 C7 C13 C18 . . . . -121.4(4) ?
C6 C7 C13 C14 . . . . -63.6(4) ?
C8 C7 C13 C14 . . . . 62.4(4) ?
C18 C13 C14 C15 . . . . -0.4(5) ?
C7 C13 C14 C15 . . . . 175.9(3) ?
C13 C14 C15 C16 . . . . -0.7(6) ?
C19 O4 C16 C17 . . . . -4.1(6) ?
C19 O4 C16 C15 . . . . 174.6(4) ?
C14 C15 C16 C17 . . . . 1.2(6) ?
C14 C15 C16 O4 . . . . -177.5(3) ?
O4 C16 C17 C18 . . . . 178.0(4) ?
C15 C16 C17 C18 . . . . -0.6(6) ?
C14 C13 C18 C17 . . . . 1.1(5) ?
C7 C13 C18 C17 . . . . -175.1(3) ?
C16 C17 C18 C13 . . . . -0.6(5) ?

loop_
_cod_related_entry_id
_cod_related_entry_database
_cod_related_entry_code
1 ChemSpider 2124305
